data_7058380
loop_
_publ_author_name
'Xu, Lei'
'Zhang, Anyun'
'Pu, Ning'
'Lu, Yanchao'
'Yang, Hua'
'Liu, Ziyang'
'Ji, Yanqin'

_publ_section_title
;
 Unusual complexation behaviors of R-BTPs with water molecule and Pd(ii)
 caused by electronic modulation of substituents on BTP backbone: new
 insights into palladium separation under the framework of minor
 actinides&#x2019; partitioning
;
_journal_issue 23
_journal_name_full 'New Journal of Chemistry'
_journal_page_first 9052
_journal_paper_doi 10.1039/C9NJ00343F
_journal_volume 43
_journal_year 2019
_chemical_formula_moiety 'C23 H31 N8 O3 Pd, N O3'
_chemical_formula_sum 'C23 H31 N9 O6 Pd'
_chemical_formula_weight 635.97
_chemical_name_systematic 'iPr-BTP-Pd complex'
_chemical_properties_physical 'Heat-sensitive, Light-sensitive'
_space_group_crystal_system monoclinic
_space_group_IT_number 14
_space_group_name_Hall '-P 2ybc'
_space_group_name_H-M_alt 'P 1 21/c 1'
_symmetry_space_group_name_Hall '-P 2ybc'
_symmetry_space_group_name_H-M 'P 1 21/c 1'
_atom_sites_solution_hydrogens geom
_atom_sites_solution_primary direct
_atom_sites_solution_secondary difmap
_audit_creation_date 2015-09-30
_audit_creation_method
;
Olex2 1.2
(compiled 2014.03.20 svn.r2914 for OlexSys, GUI svn.r4816)
;
_audit_update_record
;
2015-10-02 deposited with the CCDC.    2019-05-07 downloaded from the CCDC.
;
_cell_angle_alpha 90.00
_cell_angle_beta 93.251(4)
_cell_angle_gamma 90.00
_cell_formula_units_Z 8
_cell_length_a 23.0533(11)
_cell_length_b 8.7675(4)
_cell_length_c 31.1560(14)
_cell_measurement_reflns_used 7817
_cell_measurement_temperature 293(2)
_cell_measurement_theta_max 29.5505
_cell_measurement_theta_min 2.9654
_cell_volume 6287.1(5)
_computing_cell_refinement
;
CrysAlisPro, Agilent Technologies,
Version 1.171.35.11 (release 16-05-2011 CrysAlis171 .NET)
(compiled May 16 2011,17:55:39)
;
_computing_data_collection
;
CrysAlisPro, Agilent Technologies,
Version 1.171.35.11 (release 16-05-2011 CrysAlis171 .NET)
(compiled May 16 2011,17:55:39)
;
_computing_data_reduction
;
CrysAlisPro, Agilent Technologies,
Version 1.171.35.11 (release 16-05-2011 CrysAlis171 .NET)
(compiled May 16 2011,17:55:39)
;
_computing_molecular_graphics 'Olex2 (Dolomanov et al., 2009)'
_computing_publication_material 'Olex2 (Dolomanov et al., 2009)'
_computing_structure_refinement 'ShelXL (Sheldrick, 2008)'
_computing_structure_solution 'SHELXS-97 (Sheldrick, 1990)'
_diffrn_ambient_temperature 293.15
_diffrn_detector_area_resol_mean 10.3592
_diffrn_measured_fraction_theta_full 0.991
_diffrn_measured_fraction_theta_max 0.991
_diffrn_measurement_device_type 'Xcalibur, Atlas, Gemini ultra'
_diffrn_measurement_method '\w scans'
_diffrn_orient_matrix_UB_11 -0.0300219000
_diffrn_orient_matrix_UB_12 0.0119939000
_diffrn_orient_matrix_UB_13 0.0026084000
_diffrn_orient_matrix_UB_21 -0.0068017000
_diffrn_orient_matrix_UB_22 -0.0398013000
_diffrn_orient_matrix_UB_23 -0.0194514000
_diffrn_orient_matrix_UB_31 -0.0012794000
_diffrn_orient_matrix_UB_32 -0.0694743000
_diffrn_orient_matrix_UB_33 0.0115875000
_diffrn_radiation_monochromator graphite
_diffrn_radiation_type MoK\a
_diffrn_radiation_wavelength 0.71073
_diffrn_reflns_av_R_equivalents 0.0355
_diffrn_reflns_av_unetI/netI 0.0334
_diffrn_reflns_limit_h_max 27
_diffrn_reflns_limit_h_min -27
_diffrn_reflns_limit_k_max 10
_diffrn_reflns_limit_k_min -9
_diffrn_reflns_limit_l_max 37
_diffrn_reflns_limit_l_min -29
_diffrn_reflns_number 35722
_diffrn_reflns_theta_full 25.35
_diffrn_reflns_theta_max 25.35
_diffrn_reflns_theta_min 2.97
_diffrn_source 'Enhance (Mo) X-ray Source'
_exptl_absorpt_coefficient_mu 0.638
_exptl_absorpt_correction_T_max 1.00000
_exptl_absorpt_correction_T_min 0.79020
_exptl_absorpt_correction_type multi-scan
_exptl_absorpt_process_details
;
CrysAlisPro, Agilent Technologies,
Version 1.171.35.11 (release 16-05-2011 CrysAlis171 .NET)
(compiled May 16 2011,17:55:39)
Empirical absorption correction using spherical harmonics,
 implemented in SCALE3 ABSPACK scaling algorithm.
;
_exptl_crystal_colour yellow
_exptl_crystal_colour_primary yellow
_exptl_crystal_density_diffrn 1.344
_exptl_crystal_density_method 'not measured'
_exptl_crystal_description block
_exptl_crystal_F_000 2608
_exptl_crystal_recrystallization_method 'Vapour Deposition'
_exptl_crystal_size_max 0.4
_exptl_crystal_size_mid 0.36
_exptl_crystal_size_min 0.32
_platon_squeeze_details
;
;
_refine_diff_density_max 0.678
_refine_diff_density_min -0.345
_refine_diff_density_rms 0.076
_refine_ls_extinction_method none
_refine_ls_goodness_of_fit_ref 1.131
_refine_ls_hydrogen_treatment constr
_refine_ls_matrix_type full
_refine_ls_number_parameters 719
_refine_ls_number_reflns 11420
_refine_ls_number_restraints 0
_refine_ls_restrained_S_all 1.131
_refine_ls_R_factor_all 0.1035
_refine_ls_R_factor_gt 0.0677
_refine_ls_shift/su_max 0.005
_refine_ls_shift/su_mean 0.001
_refine_ls_structure_factor_coef Fsqd
_refine_ls_weighting_details 'calc w=1/[\s^2^(Fo^2^)+(0.0510P)^2^+11.3703P] where P=(Fo^2^+2Fc^2^)/3'
_refine_ls_weighting_scheme calc
_refine_ls_wR_factor_gt 0.1511
_refine_ls_wR_factor_ref 0.1696
_reflns_number_gt 6504
_reflns_number_total 11420
_reflns_threshold_expression >2sigma(I)
_cod_data_source_file c9nj00343f2.cif
_cod_data_source_block 150907_ipr_btp_pd
_cod_depositor_comments 'Adding full bibliography for 7058380--7058383.cif.'
_cod_database_code 7058380
_chemical_oxdiff_formula 'c10 h10 n2 o8 Pd1'
_reflns_odcompleteness_completeness 99.69
_reflns_odcompleteness_iscentric 1
_reflns_odcompleteness_theta 26.32
_olex2_refinement_description
;
1. Fixed Uiso
 At 1.2 times of:
  All C(H) groups
 At 1.5 times of:
  All C(H,H,H) groups
2.a Ternary CH refined with riding coordinates:
 C12(H12), C15(H15), C18(H18), C21(H21), C35(H35), C38(H38), C41(H41), C44(H44)
2.b Aromatic/amide H refined with riding coordinates:
 C5(H5), C6(H6), C7(H7), C28(H28), C29(H29), C30(H30)
2.c Idealised Me refined as rotating group:
 C13(H13A,H13B,H13C), C14(H14A,H14B,H14C), C16(H16A,H16B,H16C), C17(H17A,H17B,
 H17C), C19(H19A,H19B,H19C), C20(H20A,H20B,H20C), C22(H22A,H22B,H22C), C23(H23A,
 H23B,H23C), C36(H36A,H36B,H36C), C37(H37A,H37B,H37C), C39(H39A,H39B,H39C),
 C40(H40A,H40B,H40C), C42(H42A,H42B,H42C), C43(H43A,H43B,H43C), C45(H45A,H45B,
 H45C), C46(H46A,H46B,H46C)
;

loop_
_space_group_symop_id
_space_group_symop_operation_xyz
1 'x, y, z'
2 '-x, y+1/2, -z+1/2'
3 '-x, -y, -z'
4 'x, -y-1/2, z-1/2'

loop_
_atom_site_label
_atom_site_type_symbol
_atom_site_fract_x
_atom_site_fract_y
_atom_site_fract_z
_atom_site_U_iso_or_equiv
_atom_site_adp_type
_atom_site_occupancy
_atom_site_calc_flag
_atom_site_disorder_assembly
_atom_site_disorder_group
_atom_site_refinement_flags_posn
Pd1 Pd 0.120043(19) 0.85808(5) 0.270663(14) 0.05016(15) Uani 1 d . . .
O1 O 0.1082(2) 0.6378(4) 0.28531(15) 0.0673(12) Uani 1 d . . .
O2 O 0.0474(3) 0.4622(6) 0.2979(2) 0.119(2) Uani 1 d . . .
O3 O 0.0175(3) 0.6906(7) 0.2860(2) 0.115(2) Uani 1 d . . .
N1 N 0.0587(2) 0.7478(5) 0.18777(17) 0.0594(13) Uani 1 d . . .
N2 N 0.0863(2) 0.8610(5) 0.21002(14) 0.0531(12) Uani 1 d . . .
N3 N 0.0746(2) 1.0262(5) 0.14989(17) 0.0576(12) Uani 1 d . . .
N4 N 0.1378(2) 1.0647(5) 0.25432(15) 0.0530(11) Uani 1 d . . .
N5 N 0.1619(2) 0.9276(5) 0.32539(17) 0.0645(14) Uani 1 d . . .
N6 N 0.1712(2) 0.8456(5) 0.36190(17) 0.0612(13) Uani 1 d . . .
N7 N 0.2113(2) 1.1399(5) 0.35752(16) 0.0610(13) Uani 1 d . . .
N15 N 0.0559(3) 0.5949(7) 0.2908(2) 0.0785(16) Uani 1 d . . .
C1 C 0.0404(3) 0.7705(6) 0.14767(18) 0.0542(14) Uani 1 d . . .
C2 C 0.0492(3) 0.9130(7) 0.12762(19) 0.0567(15) Uani 1 d . . .
C3 C 0.0915(3) 0.9937(7) 0.19028(19) 0.0638(17) Uani 1 d . . .
C4 C 0.1220(2) 1.1149(6) 0.21665(16) 0.0459(13) Uani 1 d . . .
C5 C 0.1352(3) 1.2637(7) 0.2049(2) 0.0641(16) Uani 1 d . . .
H5 H 0.1239 1.3009 0.1778 0.077 Uiso 1 calc . . R
C6 C 0.1652(3) 1.3538(7) 0.2343(2) 0.0711(19) Uani 1 d . . .
H6 H 0.1750 1.4528 0.2268 0.085 Uiso 1 calc . . R
C7 C 0.1811(3) 1.3004(7) 0.27498(19) 0.0602(15) Uani 1 d . . .
H7 H 0.1998 1.3634 0.2954 0.072 Uiso 1 calc . . R
C8 C 0.1687(3) 1.1521(6) 0.28420(19) 0.0543(14) Uani 1 d . . .
C9 C 0.1820(2) 1.0703(7) 0.32542(16) 0.0505(13) Uani 1 d . . .
C10 C 0.2209(3) 1.0601(7) 0.39338(19) 0.0650(16) Uani 1 d . . .
C11 C 0.1985(3) 0.9106(7) 0.3950(2) 0.0657(17) Uani 1 d . . .
C12 C 0.0088(3) 0.6373(7) 0.1270(2) 0.078(2) Uani 1 d . . .
H12 H 0.0094 0.6610 0.0963 0.093 Uiso 1 calc . . R
C13 C 0.0455(9) 0.5034(13) 0.1313(7) 0.328(16) Uani 1 d . . .
H13A H 0.0507 0.4609 0.1034 0.492 Uiso 1 calc . . GR
H13B H 0.0276 0.4291 0.1489 0.492 Uiso 1 calc . . GR
H13C H 0.0827 0.5314 0.1445 0.492 Uiso 1 calc . . GR
C14 C -0.0561(6) 0.6538(19) 0.1359(6) 0.250(11) Uani 1 d . . .
H14A H -0.0651 0.7595 0.1399 0.375 Uiso 1 calc . . GR
H14B H -0.0641 0.5978 0.1614 0.375 Uiso 1 calc . . GR
H14C H -0.0794 0.6142 0.1119 0.375 Uiso 1 calc . . GR
C15 C 0.0286(3) 0.9441(8) 0.0809(2) 0.0725(19) Uani 1 d . . .
H15 H -0.0005 0.8683 0.0713 0.087 Uiso 1 calc . . R
C16 C 0.0776(5) 0.936(2) 0.0545(3) 0.191(6) Uani 1 d . . .
H16A H 0.1090 0.9953 0.0674 0.287 Uiso 1 calc . . GR
H16B H 0.0668 0.9763 0.0264 0.287 Uiso 1 calc . . GR
H16C H 0.0896 0.8320 0.0519 0.287 Uiso 1 calc . . GR
C17 C 0.0038(7) 1.1005(16) 0.0760(4) 0.209(8) Uani 1 d . . .
H17A H -0.0288 1.1104 0.0937 0.313 Uiso 1 calc . . GR
H17B H -0.0086 1.1177 0.0465 0.313 Uiso 1 calc . . GR
H17C H 0.0329 1.1743 0.0848 0.313 Uiso 1 calc . . GR
C18 C 0.2543(4) 1.1446(10) 0.4288(2) 0.101(3) Uani 1 d . . .
H18 H 0.2588 1.0789 0.4542 0.121 Uiso 1 calc . . R
C19 C 0.3132(6) 1.186(2) 0.4143(4) 0.238(9) Uani 1 d . . .
H19A H 0.3354 1.0944 0.4107 0.357 Uiso 1 calc . . GR
H19B H 0.3328 1.2496 0.4355 0.357 Uiso 1 calc . . GR
H19C H 0.3090 1.2393 0.3874 0.357 Uiso 1 calc . . GR
C20 C 0.2213(7) 1.2875(13) 0.4401(4) 0.198(7) Uani 1 d . . .
H20A H 0.2166 1.3520 0.4153 0.297 Uiso 1 calc . . GR
H20B H 0.2426 1.3411 0.4628 0.297 Uiso 1 calc . . GR
H20C H 0.1838 1.2596 0.4495 0.297 Uiso 1 calc . . GR
C21 C 0.2084(4) 0.8123(9) 0.4351(2) 0.088(2) Uani 1 d . . .
H21 H 0.2070 0.8793 0.4602 0.105 Uiso 1 calc . . R
C22 C 0.2683(5) 0.7419(11) 0.4358(3) 0.133(4) Uani 1 d . . .
H22A H 0.2678 0.6562 0.4166 0.199 Uiso 1 calc . . GR
H22B H 0.2794 0.7084 0.4644 0.199 Uiso 1 calc . . GR
H22C H 0.2956 0.8162 0.4268 0.199 Uiso 1 calc . . GR
C23 C 0.1601(5) 0.6949(11) 0.4377(3) 0.135(4) Uani 1 d . . .
H23A H 0.1231 0.7443 0.4331 0.202 Uiso 1 calc . . GR
H23B H 0.1625 0.6479 0.4656 0.202 Uiso 1 calc . . GR
H23C H 0.1643 0.6185 0.4160 0.202 Uiso 1 calc . . GR
Pd2 Pd 0.380121(19) 0.63424(5) 0.229342(14) 0.04977(15) Uani 1 d . . .
O4 O 0.3919(2) 0.8546(4) 0.21347(14) 0.0645(11) Uani 1 d . . .
O5 O 0.4532(3) 1.0308(6) 0.2017(2) 0.129(2) Uani 1 d . . .
O6 O 0.4833(3) 0.8014(7) 0.2144(2) 0.117(2) Uani 1 d . . .
N8 N 0.3293(2) 0.6465(5) 0.13761(15) 0.0559(12) Uani 1 d . . .
N9 N 0.33770(18) 0.5661(5) 0.17331(13) 0.0480(11) Uani 1 d . . .
N10 N 0.2894(3) 0.3506(6) 0.14372(17) 0.0700(15) Uani 1 d . . .
N11 N 0.36175(19) 0.4261(5) 0.24407(15) 0.0502(11) Uani 1 d . . .
N12 N 0.41491(18) 0.6283(5) 0.29124(15) 0.0510(11) Uani 1 d . . .
N13 N 0.4396(2) 0.7460(5) 0.31131(15) 0.0568(12) Uani 1 d . . .
N14 N 0.4261(2) 0.4662(6) 0.35114(15) 0.0634(14) Uani 1 d . . .
N16 N 0.4455(3) 0.8953(7) 0.2093(2) 0.0818(17) Uani 1 d . . .
C24 C 0.2998(3) 0.5815(8) 0.10391(18) 0.0618(16) Uani 1 d . . .
C25 C 0.2797(3) 0.4301(7) 0.1076(2) 0.0689(17) Uani 1 d . . .
C26 C 0.3184(3) 0.4205(6) 0.1764(2) 0.0633(17) Uani 1 d . . .
C27 C 0.3325(2) 0.3385(6) 0.21545(19) 0.0541(14) Uani 1 d . . .
C28 C 0.3177(3) 0.1922(6) 0.2264(2) 0.0723(19) Uani 1 d . . .
H28 H 0.2959 0.1315 0.2071 0.087 Uiso 1 calc . . R
C29 C 0.3355(3) 0.1363(7) 0.2666(2) 0.0675(18) Uani 1 d . . .
H29 H 0.3274 0.0359 0.2738 0.081 Uiso 1 calc . . R
C30 C 0.3653(3) 0.2295(7) 0.2958(2) 0.0686(18) Uani 1 d . . .
H30 H 0.3762 0.1935 0.3232 0.082 Uiso 1 calc . . R
C31 C 0.3788(3) 0.3764(7) 0.2843(2) 0.0633(17) Uani 1 d . . .
C32 C 0.4077(2) 0.4925(6) 0.31101(18) 0.0490(13) Uani 1 d . . .
C33 C 0.4538(3) 0.5778(7) 0.3724(2) 0.0622(16) Uani 1 d . . .
C34 C 0.4602(2) 0.7215(7) 0.3514(2) 0.0604(16) Uani 1 d . . .
C35 C 0.2464(4) 0.3486(9) 0.0715(3) 0.100(3) Uani 1 d . . .
H35 H 0.2424 0.4167 0.0466 0.120 Uiso 1 calc . . R
C36 C 0.2793(8) 0.2116(15) 0.0596(4) 0.222(9) Uani 1 d . . .
H36A H 0.3139 0.2421 0.0462 0.333 Uiso 1 calc . . GR
H36B H 0.2556 0.1505 0.0400 0.333 Uiso 1 calc . . GR
H36C H 0.2896 0.1533 0.0850 0.333 Uiso 1 calc . . GR
C37 C 0.1879(7) 0.308(2) 0.0848(4) 0.241(10) Uani 1 d . . .
H37A H 0.1906 0.2190 0.1030 0.362 Uiso 1 calc . . GR
H37B H 0.1630 0.2860 0.0598 0.362 Uiso 1 calc . . GR
H37C H 0.1722 0.3911 0.1004 0.362 Uiso 1 calc . . GR
C38 C 0.2920(3) 0.6839(8) 0.0652(2) 0.075(2) Uani 1 d . . .
H38 H 0.2933 0.6183 0.0398 0.090 Uiso 1 calc . . R
C39 C 0.3395(5) 0.8007(11) 0.0620(3) 0.142(4) Uani 1 d . . .
H39A H 0.3309 0.8882 0.0790 0.213 Uiso 1 calc . . GR
H39B H 0.3420 0.8308 0.0325 0.213 Uiso 1 calc . . GR
H39C H 0.3759 0.7573 0.0724 0.213 Uiso 1 calc . . GR
C40 C 0.2330(4) 0.7567(11) 0.0634(3) 0.122(3) Uani 1 d . . .
H40A H 0.2038 0.6790 0.0645 0.183 Uiso 1 calc . . GR
H40B H 0.2272 0.8130 0.0370 0.183 Uiso 1 calc . . GR
H40C H 0.2303 0.8246 0.0873 0.183 Uiso 1 calc . . GR
C41 C 0.4689(4) 0.5492(8) 0.4176(2) 0.087(2) Uani 1 d . . .
H41 H 0.4984 0.6241 0.4272 0.105 Uiso 1 calc . . R
C42 C 0.4950(9) 0.3910(18) 0.4244(4) 0.254(10) Uani 1 d . . .
H42A H 0.4844 0.3279 0.4000 0.380 Uiso 1 calc . . GR
H42B H 0.4805 0.3464 0.4498 0.380 Uiso 1 calc . . GR
H42C H 0.5365 0.3988 0.4277 0.380 Uiso 1 calc . . GR
C43 C 0.4209(6) 0.563(2) 0.4448(3) 0.195(6) Uani 1 d . . .
H43A H 0.4065 0.6660 0.4436 0.293 Uiso 1 calc . . GR
H43B H 0.4336 0.5387 0.4739 0.293 Uiso 1 calc . . GR
H43C H 0.3905 0.4945 0.4351 0.293 Uiso 1 calc . . GR
C44 C 0.4907(4) 0.8518(7) 0.3735(2) 0.081(2) Uani 1 d . . .
H44 H 0.4910 0.8249 0.4041 0.097 Uiso 1 calc . . R
C45 C 0.5529(6) 0.845(2) 0.3633(5) 0.255(11) Uani 1 d . . .
H45A H 0.5648 0.7407 0.3612 0.383 Uiso 1 calc . . GR
H45B H 0.5762 0.8949 0.3857 0.383 Uiso 1 calc . . GR
H45C H 0.5579 0.8960 0.3365 0.383 Uiso 1 calc . . GR
C46 C 0.4535(9) 0.9931(14) 0.3700(7) 0.303(14) Uani 1 d . . .
H46A H 0.4537 1.0329 0.3413 0.454 Uiso 1 calc . . GR
H46B H 0.4686 1.0684 0.3900 0.454 Uiso 1 calc . . GR
H46C H 0.4144 0.9680 0.3765 0.454 Uiso 1 calc . . GR
O7 O 0.2090(3) 0.6960(8) 0.1816(2) 0.123(2) Uani 1 d . . .
O8 O 0.2156(3) 0.9320(9) 0.1658(2) 0.130(2) Uani 1 d . . .
O9 O 0.2477(3) 0.8600(6) 0.2271(2) 0.114(2) Uani 1 d . . .
N17 N 0.2236(3) 0.8270(11) 0.1903(2) 0.090(2) Uani 1 d . . .
O10 O 0.2511(3) 0.6331(6) 0.2720(3) 0.1080(19) Uani 1 d A 2 .
O11 O 0.2839(4) 0.5619(9) 0.3338(3) 0.143(3) Uani 1 d A 2 .
O12 O 0.2908(3) 0.7973(8) 0.3181(2) 0.120(2) Uani 1 d A 2 .
N18 N 0.2778(4) 0.6642(12) 0.3111(3) 0.102(2) Uani 1 d A 2 .

loop_
_atom_site_aniso_label
_atom_site_aniso_U_11
_atom_site_aniso_U_22
_atom_site_aniso_U_33
_atom_site_aniso_U_23
_atom_site_aniso_U_13
_atom_site_aniso_U_12
Pd1 0.0511(3) 0.0467(3) 0.0524(3) 0.00222(18) 0.0004(2) -0.00344(18)
O1 0.061(3) 0.046(2) 0.095(3) 0.007(2) 0.006(3) -0.0068(19)
O2 0.102(4) 0.063(3) 0.197(7) 0.020(4) 0.043(4) -0.026(3)
O3 0.076(4) 0.096(4) 0.175(6) 0.012(4) 0.042(4) -0.004(3)
N1 0.049(3) 0.057(3) 0.074(4) -0.013(2) 0.018(3) -0.017(2)
N2 0.069(3) 0.044(3) 0.045(3) 0.007(2) 0.002(2) 0.003(2)
N3 0.043(3) 0.055(3) 0.075(4) 0.004(2) 0.006(2) 0.001(2)
N4 0.056(3) 0.053(3) 0.051(3) 0.001(2) 0.010(2) -0.004(2)
N5 0.075(4) 0.038(3) 0.083(4) 0.004(2) 0.022(3) 0.000(2)
N6 0.070(4) 0.055(3) 0.057(3) 0.000(2) -0.010(3) -0.004(2)
N7 0.056(3) 0.068(3) 0.057(3) -0.007(2) -0.013(2) -0.013(2)
N15 0.077(4) 0.068(4) 0.093(4) 0.004(3) 0.024(4) -0.002(4)
C1 0.058(4) 0.061(4) 0.044(3) -0.006(3) 0.004(3) 0.002(3)
C2 0.049(3) 0.061(4) 0.058(4) -0.009(3) -0.015(3) 0.008(3)
C3 0.080(5) 0.070(4) 0.043(3) -0.010(3) 0.021(3) -0.014(3)
C4 0.044(3) 0.048(3) 0.044(3) 0.017(2) -0.011(2) 0.008(2)
C5 0.068(4) 0.057(4) 0.067(4) 0.000(3) 0.001(3) -0.005(3)
C6 0.093(5) 0.056(4) 0.066(4) 0.003(3) 0.011(4) -0.014(3)
C7 0.053(4) 0.072(4) 0.054(4) 0.001(3) -0.011(3) -0.007(3)
C8 0.062(4) 0.046(3) 0.055(4) -0.003(2) 0.006(3) 0.001(3)
C9 0.040(3) 0.073(4) 0.037(3) 0.002(2) -0.013(2) 0.000(3)
C10 0.072(4) 0.073(4) 0.049(4) 0.008(3) -0.004(3) -0.004(3)
C11 0.080(5) 0.054(4) 0.065(4) 0.006(3) 0.016(4) 0.007(3)
C12 0.089(5) 0.066(4) 0.078(5) -0.008(3) -0.006(4) -0.015(4)
C13 0.46(3) 0.082(8) 0.41(3) -0.110(12) -0.29(2) 0.077(12)
C14 0.155(12) 0.31(2) 0.30(2) -0.172(17) 0.104(14) -0.145(13)
C15 0.061(4) 0.091(5) 0.061(4) 0.005(3) -0.037(3) -0.008(3)
C16 0.137(10) 0.37(2) 0.065(6) 0.027(9) 0.003(6) -0.023(12)
C17 0.287(19) 0.198(13) 0.128(10) -0.007(9) -0.104(11) 0.119(13)
C18 0.132(8) 0.106(6) 0.062(5) 0.008(4) -0.025(5) -0.044(5)
C19 0.162(13) 0.41(2) 0.139(11) -0.002(13) -0.039(10) -0.183(15)
C20 0.34(2) 0.126(9) 0.122(10) -0.052(7) -0.081(11) 0.034(11)
C21 0.110(7) 0.089(5) 0.064(5) 0.001(4) 0.007(4) -0.019(5)
C22 0.160(10) 0.132(8) 0.104(7) 0.027(6) -0.016(7) 0.058(7)
C23 0.182(11) 0.123(7) 0.098(7) 0.033(6) -0.011(7) -0.059(7)
Pd2 0.0495(3) 0.0479(3) 0.0517(3) 0.00325(18) 0.0009(2) -0.00317(18)
O4 0.067(3) 0.057(2) 0.069(3) 0.0110(19) 0.002(2) -0.011(2)
O5 0.124(5) 0.068(4) 0.200(7) 0.019(4) 0.050(5) -0.020(3)
O6 0.081(4) 0.093(4) 0.179(7) 0.031(4) 0.043(4) 0.012(3)
N8 0.052(3) 0.064(3) 0.052(3) 0.009(2) 0.007(2) 0.001(2)
N9 0.043(3) 0.065(3) 0.033(2) -0.0009(19) -0.0154(19) -0.001(2)
N10 0.092(4) 0.063(3) 0.055(3) 0.006(2) 0.000(3) -0.012(3)
N11 0.048(3) 0.042(2) 0.059(3) 0.006(2) -0.011(2) -0.006(2)
N12 0.033(2) 0.060(3) 0.059(3) -0.005(2) -0.003(2) -0.006(2)
N13 0.064(3) 0.055(3) 0.050(3) 0.000(2) -0.013(2) 0.008(2)
N14 0.076(4) 0.070(3) 0.042(3) 0.005(2) -0.018(2) -0.007(3)
N16 0.089(5) 0.063(4) 0.095(4) 0.012(3) 0.022(4) -0.017(4)
C24 0.054(4) 0.082(4) 0.048(3) -0.004(3) -0.018(3) -0.001(3)
C25 0.063(4) 0.066(4) 0.076(5) -0.009(3) -0.008(3) -0.003(3)
C26 0.075(4) 0.035(3) 0.082(5) -0.002(3) 0.017(4) -0.001(3)
C27 0.047(3) 0.053(3) 0.061(4) 0.004(3) -0.004(3) -0.005(3)
C28 0.096(5) 0.039(3) 0.082(5) -0.003(3) 0.007(4) -0.010(3)
C29 0.073(5) 0.046(3) 0.081(5) 0.015(3) -0.016(4) -0.003(3)
C30 0.087(5) 0.056(4) 0.061(4) 0.014(3) -0.009(4) 0.008(3)
C31 0.067(4) 0.061(4) 0.064(4) -0.008(3) 0.023(3) -0.013(3)
C32 0.036(3) 0.044(3) 0.065(4) 0.016(2) -0.019(3) 0.009(2)
C33 0.048(4) 0.074(4) 0.065(4) 0.008(3) 0.006(3) -0.006(3)
C34 0.041(3) 0.063(4) 0.077(4) -0.006(3) -0.001(3) -0.002(3)
C35 0.131(8) 0.094(6) 0.070(5) 0.012(4) -0.030(5) -0.034(5)
C36 0.38(3) 0.139(10) 0.139(11) -0.075(9) -0.071(13) 0.027(13)
C37 0.195(15) 0.42(3) 0.103(9) 0.015(12) -0.048(9) -0.181(17)
C38 0.097(6) 0.076(4) 0.050(4) 0.010(3) -0.016(4) 0.005(4)
C39 0.196(11) 0.127(8) 0.095(7) 0.047(6) -0.051(7) -0.074(8)
C40 0.141(9) 0.145(8) 0.078(6) 0.018(5) -0.013(6) 0.059(7)
C41 0.116(7) 0.075(5) 0.071(5) 0.001(4) 0.003(5) -0.018(4)
C42 0.43(3) 0.205(15) 0.117(10) 0.017(9) -0.096(14) 0.117(16)
C43 0.166(12) 0.35(2) 0.070(7) 0.015(10) 0.003(7) -0.032(13)
C44 0.113(6) 0.062(4) 0.067(4) -0.005(3) 0.005(4) -0.023(4)
C45 0.173(13) 0.34(2) 0.262(18) -0.192(17) 0.088(13) -0.183(14)
C46 0.41(3) 0.105(10) 0.36(3) -0.084(12) -0.26(2) 0.051(13)
O7 0.110(5) 0.105(5) 0.160(6) -0.025(4) 0.050(4) -0.025(4)
O8 0.145(6) 0.139(6) 0.107(5) 0.015(4) 0.018(4) 0.032(5)
O9 0.129(5) 0.097(4) 0.116(5) -0.016(3) 0.012(4) -0.033(3)
N17 0.051(4) 0.133(7) 0.085(5) 0.017(5) 0.012(3) 0.012(4)
O10 0.092(4) 0.094(4) 0.139(6) -0.002(4) 0.017(4) -0.010(3)
O11 0.154(7) 0.124(6) 0.152(7) 0.014(5) 0.016(6) 0.024(5)
O12 0.098(5) 0.102(4) 0.164(7) -0.025(4) 0.036(4) -0.029(4)
N18 0.085(6) 0.121(7) 0.104(7) 0.003(6) 0.030(5) 0.017(5)

loop_
_atom_type_symbol
_atom_type_description
_atom_type_scat_dispersion_real
_atom_type_scat_dispersion_imag
_atom_type_scat_source
C C 0.0033 0.0016 'International Tables Vol C Tables 4.2.6.8 and 6.1.1.4'
H H 0.0000 0.0000 'International Tables Vol C Tables 4.2.6.8 and 6.1.1.4'
N N 0.0061 0.0033 'International Tables Vol C Tables 4.2.6.8 and 6.1.1.4'
O O 0.0106 0.0060 'International Tables Vol C Tables 4.2.6.8 and 6.1.1.4'
Pd Pd -0.9988 1.0072 'International Tables Vol C Tables 4.2.6.8 and 6.1.1.4'

loop_
_geom_angle_atom_site_label_1
_geom_angle_atom_site_label_2
_geom_angle_atom_site_label_3
_geom_angle
N2 Pd1 O1 100.15(18)
N2 Pd1 N5 160.18(18)
N4 Pd1 O1 174.91(19)
N4 Pd1 N2 79.39(19)
N4 Pd1 N5 80.82(19)
N5 Pd1 O1 99.46(19)
N15 O1 Pd1 117.0(4)
C1 N1 N2 119.7(5)
N1 N2 Pd1 128.5(3)
C3 N2 Pd1 114.1(4)
C3 N2 N1 117.4(5)
C3 N3 C2 115.6(5)
C4 N4 Pd1 120.6(4)
C4 N4 C8 122.4(5)
C8 N4 Pd1 117.0(4)
N6 N5 Pd1 126.8(4)
C9 N5 Pd1 115.8(4)
C9 N5 N6 117.3(5)
C11 N6 N5 118.5(5)
C9 N7 C10 116.5(5)
O2 N15 O1 118.2(6)
O2 N15 O3 124.2(7)
O3 N15 O1 117.5(6)
N1 C1 C2 120.5(5)
N1 C1 C12 114.4(5)
C2 C1 C12 125.1(6)
N3 C2 C1 119.9(5)
N3 C2 C15 117.9(6)
C1 C2 C15 122.2(5)
N2 C3 N3 126.8(6)
N2 C3 C4 114.9(5)
N3 C3 C4 118.2(5)
N4 C4 C3 111.0(5)
N4 C4 C5 120.4(5)
C5 C4 C3 128.6(5)
C4 C5 H5 120.8
C6 C5 C4 118.3(6)
C6 C5 H5 120.8
C5 C6 H6 119.4
C5 C6 C7 121.1(6)
C7 C6 H6 119.4
C6 C7 H7 121.1
C8 C7 C6 117.9(6)
C8 C7 H7 121.1
N4 C8 C9 112.9(5)
C7 C8 N4 119.8(5)
C7 C8 C9 127.2(5)
N5 C9 C8 113.4(5)
N7 C9 N5 126.5(5)
N7 C9 C8 120.1(5)
N7 C10 C11 118.4(6)
N7 C10 C18 114.3(6)
C11 C10 C18 127.3(6)
N6 C11 C10 122.6(6)
N6 C11 C21 116.3(6)
C10 C11 C21 121.0(6)
C1 C12 H12 102.8
C1 C12 C14 107.6(7)
C13 C12 C1 108.9(8)
C13 C12 H12 102.8
C13 C12 C14 128.8(13)
C14 C12 H12 102.8
C12 C13 H13A 109.5
C12 C13 H13B 109.5
C12 C13 H13C 109.5
H13A C13 H13B 109.5
H13A C13 H13C 109.5
H13B C13 H13C 109.5
C12 C14 H14A 109.5
C12 C14 H14B 109.5
C12 C14 H14C 109.5
H14A C14 H14B 109.5
H14A C14 H14C 109.5
H14B C14 H14C 109.5
C2 C15 H15 109.9
C16 C15 C2 109.1(6)
C16 C15 H15 109.9
C16 C15 C17 107.2(11)
C17 C15 C2 110.9(7)
C17 C15 H15 109.9
C15 C16 H16A 109.5
C15 C16 H16B 109.5
C15 C16 H16C 109.5
H16A C16 H16B 109.5
H16A C16 H16C 109.5
H16B C16 H16C 109.5
C15 C17 H17A 109.5
C15 C17 H17B 109.5
C15 C17 H17C 109.5
H17A C17 H17B 109.5
H17A C17 H17C 109.5
H17B C17 H17C 109.5
C10 C18 H18 109.2
C10 C18 C20 109.6(8)
C19 C18 C10 109.4(8)
C19 C18 H18 109.2
C19 C18 C20 110.3(11)
C20 C18 H18 109.2
C18 C19 H19A 109.5
C18 C19 H19B 109.5
C18 C19 H19C 109.5
H19A C19 H19B 109.5
H19A C19 H19C 109.5
H19B C19 H19C 109.5
C18 C20 H20A 109.5
C18 C20 H20B 109.5
C18 C20 H20C 109.5
H20A C20 H20B 109.5
H20A C20 H20C 109.5
H20B C20 H20C 109.5
C11 C21 H21 107.8
C22 C21 C11 109.6(7)
C22 C21 H21 107.8
C22 C21 C23 113.1(8)
C23 C21 C11 110.5(7)
C23 C21 H21 107.8
C21 C22 H22A 109.5
C21 C22 H22B 109.5
C21 C22 H22C 109.5
H22A C22 H22B 109.5
H22A C22 H22C 109.5
H22B C22 H22C 109.5
C21 C23 H23A 109.5
C21 C23 H23B 109.5
C21 C23 H23C 109.5
H23A C23 H23B 109.5
H23A C23 H23C 109.5
H23B C23 H23C 109.5
O4 Pd2 N9 97.79(18)
O4 Pd2 N12 101.77(17)
N9 Pd2 N12 160.30(18)
N11 Pd2 O4 175.13(19)
N11 Pd2 N9 79.99(18)
N11 Pd2 N12 80.33(18)
N16 O4 Pd2 115.5(4)
N9 N8 C24 118.3(5)
N8 N9 Pd2 127.1(4)
N8 N9 C26 121.9(5)
C26 N9 Pd2 110.9(4)
C25 N10 C26 117.2(5)
C27 N11 Pd2 119.6(4)
C27 N11 C31 122.7(5)
C31 N11 Pd2 117.7(4)
N13 N12 Pd2 124.2(4)
N13 N12 C32 122.2(5)
C32 N12 Pd2 113.5(3)
N12 N13 C34 116.2(5)
C32 N14 C33 117.8(5)
O5 N16 O4 115.8(7)
O6 N16 O4 119.0(6)
O6 N16 O5 125.2(7)
N8 C24 C25 119.2(6)
N8 C24 C38 113.9(6)
C25 C24 C38 126.9(6)
N10 C25 C24 121.4(6)
N10 C25 C35 115.9(6)
C24 C25 C35 122.8(6)
N9 C26 C27 118.2(6)
N10 C26 N9 121.9(6)
N10 C26 C27 119.7(5)
N11 C27 C26 111.1(5)
N11 C27 C28 119.6(6)
C28 C27 C26 129.2(6)
C27 C28 H28 120.3
C27 C28 C29 119.4(6)
C29 C28 H28 120.3
C28 C29 H29 120.0
C30 C29 C28 119.9(6)
C30 C29 H29 120.0
C29 C30 H30 120.2
C31 C30 C29 119.5(6)
C31 C30 H30 120.2
N11 C31 C30 118.8(6)
N11 C31 C32 113.7(5)
C30 C31 C32 127.4(6)
N12 C32 C31 114.8(5)
N14 C32 N12 122.9(5)
N14 C32 C31 122.3(5)
N14 C33 C34 118.6(6)
N14 C33 C41 116.1(6)
C34 C33 C41 124.8(6)
N13 C34 C33 122.2(6)
N13 C34 C44 116.4(6)
C33 C34 C44 121.4(6)
C25 C35 H35 108.9
C36 C35 C25 109.1(8)
C36 C35 H35 108.9
C36 C35 C37 111.2(12)
C37 C35 C25 109.9(8)
C37 C35 H35 108.9
C35 C36 H36A 109.5
C35 C36 H36B 109.5
C35 C36 H36C 109.5
H36A C36 H36B 109.5
H36A C36 H36C 109.5
H36B C36 H36C 109.5
C35 C37 H37A 109.5
C35 C37 H37B 109.5
C35 C37 H37C 109.5
H37A C37 H37B 109.5
H37A C37 H37C 109.5
H37B C37 H37C 109.5
C24 C38 H38 106.8
C24 C38 C39 113.8(6)
C39 C38 H38 106.8
C40 C38 C24 110.6(6)
C40 C38 H38 106.8
C40 C38 C39 111.7(8)
C38 C39 H39A 109.5
C38 C39 H39B 109.5
C38 C39 H39C 109.5
H39A C39 H39B 109.5
H39A C39 H39C 109.5
H39B C39 H39C 109.5
C38 C40 H40A 109.5
C38 C40 H40B 109.5
C38 C40 H40C 109.5
H40A C40 H40B 109.5
H40A C40 H40C 109.5
H40B C40 H40C 109.5
C33 C41 H41 107.8
C33 C41 C42 111.4(7)
C42 C41 H41 107.8
C43 C41 C33 114.0(8)
C43 C41 H41 107.8
C43 C41 C42 107.9(11)
C41 C42 H42A 109.5
C41 C42 H42B 109.5
C41 C42 H42C 109.5
H42A C42 H42B 109.5
H42A C42 H42C 109.5
H42B C42 H42C 109.5
C41 C43 H43A 109.5
C41 C43 H43B 109.5
C41 C43 H43C 109.5
H43A C43 H43B 109.5
H43A C43 H43C 109.5
H43B C43 H43C 109.5
C34 C44 H44 104.0
C34 C44 C46 110.2(8)
C45 C44 C34 107.8(7)
C45 C44 H44 104.0
C45 C44 C46 124.6(13)
C46 C44 H44 104.0
C44 C45 H45A 109.5
C44 C45 H45B 109.5
C44 C45 H45C 109.5
H45A C45 H45B 109.5
H45A C45 H45C 109.5
H45B C45 H45C 109.5
C44 C46 H46A 109.5
C44 C46 H46B 109.5
C44 C46 H46C 109.5
H46A C46 H46B 109.5
H46A C46 H46C 109.5
H46B C46 H46C 109.5
O7 N17 O9 120.7(8)
O8 N17 O7 123.3(9)
O8 N17 O9 116.0(9)
O11 N18 O10 115.5(10)
O11 N18 O12 128.0(11)
O12 N18 O10 116.4(9)

loop_
_geom_bond_atom_site_label_1
_geom_bond_atom_site_label_2
_geom_bond_distance
Pd1 O1 2.007(4)
Pd1 N2 2.002(5)
Pd1 N4 1.931(4)
Pd1 N5 2.005(6)
O1 N15 1.283(7)
O2 N15 1.202(7)
O3 N15 1.222(7)
N1 N2 1.349(6)
N1 C1 1.311(7)
N2 C3 1.325(7)
N3 C2 1.328(7)
N3 C3 1.327(8)
N4 C4 1.286(6)
N4 C8 1.374(7)
N5 N6 1.352(7)
N5 C9 1.334(7)
N6 C11 1.307(8)
N7 C9 1.324(7)
N7 C10 1.326(7)
C1 C2 1.417(8)
C1 C12 1.501(8)
C2 C15 1.530(8)
C3 C4 1.494(8)
C4 C5 1.394(7)
C5 H5 0.9300
C5 C6 1.367(9)
C6 H6 0.9300
C6 C7 1.381(8)
C7 H7 0.9300
C7 C8 1.365(8)
C8 C9 1.488(8)
C10 C11 1.410(9)
C10 C18 1.504(9)
C11 C21 1.527(9)
C12 H12 0.9800
C12 C13 1.450(14)
C12 C14 1.544(14)
C13 H13A 0.9600
C13 H13B 0.9600
C13 H13C 0.9600
C14 H14A 0.9600
C14 H14B 0.9600
C14 H14C 0.9600
C15 H15 0.9800
C15 C16 1.435(12)
C15 C17 1.490(13)
C16 H16A 0.9600
C16 H16B 0.9600
C16 H16C 0.9600
C17 H17A 0.9600
C17 H17B 0.9600
C17 H17C 0.9600
C18 H18 0.9800
C18 C19 1.497(14)
C18 C20 1.518(14)
C19 H19A 0.9600
C19 H19B 0.9600
C19 H19C 0.9600
C20 H20A 0.9600
C20 H20B 0.9600
C20 H20C 0.9600
C21 H21 0.9800
C21 C22 1.511(11)
C21 C23 1.520(11)
C22 H22A 0.9600
C22 H22B 0.9600
C22 H22C 0.9600
C23 H23A 0.9600
C23 H23B 0.9600
C23 H23C 0.9600
Pd2 O4 2.017(4)
Pd2 N9 2.041(4)
Pd2 N11 1.935(4)
Pd2 N12 2.047(5)
O4 N16 1.298(7)
O5 N16 1.226(7)
O6 N16 1.203(8)
N8 N9 1.322(6)
N8 C24 1.345(7)
N9 C26 1.357(7)
N10 C25 1.332(8)
N10 C26 1.336(8)
N11 C27 1.331(7)
N11 C31 1.362(8)
N12 N13 1.319(6)
N12 C32 1.356(6)
N13 C34 1.328(8)
N14 C32 1.317(7)
N14 C33 1.326(8)
C24 C25 1.413(9)
C24 C38 1.506(8)
C25 C35 1.505(9)
C26 C27 1.434(8)
C27 C28 1.376(8)
C28 H28 0.9300
C28 C29 1.383(9)
C29 H29 0.9300
C29 C30 1.378(9)
C30 H30 0.9300
C30 C31 1.378(8)
C31 C32 1.453(8)
C33 C34 1.431(9)
C33 C41 1.451(9)
C34 C44 1.490(8)
C35 H35 0.9800
C35 C36 1.478(15)
C35 C37 1.478(15)
C36 H36A 0.9600
C36 H36B 0.9600
C36 H36C 0.9600
C37 H37A 0.9600
C37 H37B 0.9600
C37 H37C 0.9600
C38 H38 0.9800
C38 C39 1.507(11)
C38 C40 1.499(10)
C39 H39A 0.9600
C39 H39B 0.9600
C39 H39C 0.9600
C40 H40A 0.9600
C40 H40B 0.9600
C40 H40C 0.9600
C41 H41 0.9800
C41 C42 1.522(14)
C41 C43 1.438(13)
C42 H42A 0.9600
C42 H42B 0.9600
C42 H42C 0.9600
C43 H43A 0.9600
C43 H43B 0.9600
C43 H43C 0.9600
C44 H44 0.9800
C44 C45 1.488(14)
C44 C46 1.507(15)
C45 H45A 0.9600
C45 H45B 0.9600
C45 H45C 0.9600
C46 H46A 0.9600
C46 H46B 0.9600
C46 H46C 0.9600
O7 N17 1.223(9)
O8 N17 1.204(9)
O9 N17 1.279(9)
O10 N18 1.363(10)
O11 N18 1.146(9)
O12 N18 1.222(9)

loop_
_geom_torsion_atom_site_label_1
_geom_torsion_atom_site_label_2
_geom_torsion_atom_site_label_3
_geom_torsion_atom_site_label_4
_geom_torsion
Pd1 O1 N15 O2 177.2(5)
Pd1 O1 N15 O3 1.1(9)
Pd1 N2 C3 N3 178.0(5)
Pd1 N2 C3 C4 0.7(7)
Pd1 N4 C4 C3 -1.0(6)
Pd1 N4 C4 C5 -179.6(4)
Pd1 N4 C8 C7 -178.2(4)
Pd1 N4 C8 C9 -1.5(6)
Pd1 N5 N6 C11 -178.7(4)
Pd1 N5 C9 N7 -179.2(5)
Pd1 N5 C9 C8 0.6(6)
O1 Pd1 N2 N1 5.4(5)
O1 Pd1 N2 C3 -175.8(4)
O1 Pd1 N4 C4 86(2)
O1 Pd1 N4 C8 -92(2)
O1 Pd1 N5 N6 -6.8(5)
O1 Pd1 N5 C9 173.7(4)
N1 N2 C3 N3 -3.1(10)
N1 N2 C3 C4 179.6(5)
N1 C1 C2 N3 -2.1(9)
N1 C1 C2 C15 179.8(6)
N1 C1 C12 C13 -54.6(13)
N1 C1 C12 C14 88.8(10)
N2 Pd1 O1 N15 -72.1(5)
N2 Pd1 N4 C4 1.1(4)
N2 Pd1 N4 C8 -177.4(4)
N2 Pd1 N5 N6 -178.3(5)
N2 Pd1 N5 C9 2.2(8)
N2 N1 C1 C2 -0.1(8)
N2 N1 C1 C12 -178.1(5)
N2 C3 C4 N4 0.2(8)
N2 C3 C4 C5 178.6(6)
N3 C2 C15 C16 79.3(10)
N3 C2 C15 C17 -38.5(11)
N3 C3 C4 N4 -177.4(5)
N3 C3 C4 C5 1.1(10)
N4 Pd1 O1 N15 -157(2)
N4 Pd1 N2 N1 -179.7(5)
N4 Pd1 N2 C3 -0.9(4)
N4 Pd1 N5 N6 178.4(5)
N4 Pd1 N5 C9 -1.1(4)
N4 C4 C5 C6 0.2(9)
N4 C8 C9 N5 0.5(7)
N4 C8 C9 N7 -179.7(5)
N5 Pd1 O1 N15 110.8(5)
N5 Pd1 N2 N1 176.9(5)
N5 Pd1 N2 C3 -4.3(9)
N5 Pd1 N4 C4 180.0(5)
N5 Pd1 N4 C8 1.4(4)
N5 N6 C11 C10 -3.0(10)
N5 N6 C11 C21 -179.4(6)
N6 N5 C9 N7 1.3(9)
N6 N5 C9 C8 -178.9(5)
N6 C11 C21 C22 95.6(8)
N6 C11 C21 C23 -29.7(10)
N7 C10 C11 N6 3.3(10)
N7 C10 C11 C21 179.6(7)
N7 C10 C18 C19 -61.8(12)
N7 C10 C18 C20 59.3(10)
C1 N1 N2 Pd1 -178.7(4)
C1 N1 N2 C3 2.5(8)
C1 C2 C15 C16 -102.6(10)
C1 C2 C15 C17 139.6(10)
C2 N3 C3 N2 0.9(9)
C2 N3 C3 C4 178.1(5)
C2 C1 C12 C13 127.5(12)
C2 C1 C12 C14 -89.1(11)
C3 N3 C2 C1 1.7(8)
C3 N3 C2 C15 179.8(6)
C3 C4 C5 C6 -178.1(6)
C4 N4 C8 C7 3.3(9)
C4 N4 C8 C9 180.0(5)
C4 C5 C6 C7 -1.3(10)
C5 C6 C7 C8 3.3(10)
C6 C7 C8 N4 -4.2(9)
C6 C7 C8 C9 179.6(6)
C7 C8 C9 N5 177.0(6)
C7 C8 C9 N7 -3.2(9)
C8 N4 C4 C3 177.4(5)
C8 N4 C4 C5 -1.2(9)
C9 N5 N6 C11 0.7(8)
C9 N7 C10 C11 -1.3(9)
C9 N7 C10 C18 -179.9(6)
C10 N7 C9 N5 -0.9(9)
C10 N7 C9 C8 179.3(6)
C10 C11 C21 C22 -80.8(9)
C10 C11 C21 C23 153.9(7)
C11 C10 C18 C19 119.7(11)
C11 C10 C18 C20 -119.2(10)
C12 C1 C2 N3 175.7(6)
C12 C1 C2 C15 -2.4(10)
C18 C10 C11 N6 -178.2(8)
C18 C10 C11 C21 -2.0(11)
Pd2 O4 N16 O5 -176.7(5)
Pd2 O4 N16 O6 1.2(9)
Pd2 N9 C26 N10 -179.9(5)
Pd2 N9 C26 C27 -3.0(7)
Pd2 N11 C27 C26 -0.6(7)
Pd2 N11 C27 C28 -177.8(5)
Pd2 N11 C31 C30 178.8(5)
Pd2 N11 C31 C32 1.5(7)
Pd2 N12 N13 C34 -179.6(4)
Pd2 N12 C32 N14 -178.9(5)
Pd2 N12 C32 C31 2.1(6)
O4 Pd2 N9 N8 7.1(5)
O4 Pd2 N9 C26 -173.6(4)
O4 Pd2 N11 C27 62(2)
O4 Pd2 N11 C31 -116(2)
O4 Pd2 N12 N13 -2.3(4)
O4 Pd2 N12 C32 174.5(4)
N8 N9 C26 N10 -0.5(9)
N8 N9 C26 C27 176.3(5)
N8 C24 C25 N10 0.0(10)
N8 C24 C25 C35 -179.9(7)
N8 C24 C38 C39 28.3(10)
N8 C24 C38 C40 -98.4(7)
N9 Pd2 O4 N16 -113.0(4)
N9 Pd2 N11 C27 -0.7(4)
N9 Pd2 N11 C31 -179.4(5)
N9 Pd2 N12 N13 -175.4(5)
N9 Pd2 N12 C32 1.5(7)
N9 N8 C24 C25 -0.9(8)
N9 N8 C24 C38 179.1(5)
N9 C26 C27 N11 2.5(8)
N9 C26 C27 C28 179.3(6)
N10 C25 C35 C36 -60.4(11)
N10 C25 C35 C37 61.7(12)
N10 C26 C27 N11 179.4(6)
N10 C26 C27 C28 -3.8(11)
N11 Pd2 O4 N16 -176(21)
N11 Pd2 N9 N8 -177.3(5)
N11 Pd2 N9 C26 2.0(4)
N11 Pd2 N12 N13 -177.9(4)
N11 Pd2 N12 C32 -1.0(4)
N11 C27 C28 C29 -2.6(10)
N11 C31 C32 N12 -2.3(7)
N11 C31 C32 N14 178.6(5)
N12 Pd2 O4 N16 69.4(5)
N12 Pd2 N9 N8 -179.8(4)
N12 Pd2 N9 C26 -0.5(7)
N12 Pd2 N11 C27 178.4(5)
N12 Pd2 N11 C31 -0.3(4)
N12 N13 C34 C33 -2.7(8)
N12 N13 C34 C44 177.2(5)
N13 N12 C32 N14 -1.9(8)
N13 N12 C32 C31 179.0(5)
N13 C34 C44 C45 -87.8(11)
N13 C34 C44 C46 51.2(13)
N14 C33 C34 N13 -0.4(9)
N14 C33 C34 C44 179.7(6)
N14 C33 C41 C42 45.4(13)
N14 C33 C41 C43 -76.9(11)
C24 N8 N9 Pd2 -179.6(4)
C24 N8 N9 C26 1.2(8)
C24 C25 C35 C36 119.5(10)
C24 C25 C35 C37 -118.3(11)
C25 N10 C26 N9 -0.4(10)
C25 N10 C26 C27 -177.2(6)
C25 C24 C38 C39 -151.7(8)
C25 C24 C38 C40 81.7(9)
C26 N10 C25 C24 0.7(10)
C26 N10 C25 C35 -179.4(7)
C26 C27 C28 C29 -179.1(7)
C27 N11 C31 C30 0.2(9)
C27 N11 C31 C32 -177.2(5)
C27 C28 C29 C30 3.2(11)
C28 C29 C30 C31 -2.2(11)
C29 C30 C31 N11 0.5(10)
C29 C30 C31 C32 177.4(6)
C30 C31 C32 N12 -179.4(6)
C30 C31 C32 N14 1.5(10)
C31 N11 C27 C26 178.0(5)
C31 N11 C27 C28 0.9(9)
C32 N12 N13 C34 3.8(8)
C32 N14 C33 C34 2.4(9)
C32 N14 C33 C41 174.8(6)
C33 N14 C32 N12 -1.3(9)
C33 N14 C32 C31 177.6(6)
C33 C34 C44 C45 92.1(11)
C33 C34 C44 C46 -128.9(12)
C34 C33 C41 C42 -142.7(11)
C34 C33 C41 C43 95.0(11)
C38 C24 C25 N10 179.9(7)
C38 C24 C25 C35 0.0(11)
C41 C33 C34 N13 -172.1(7)
C41 C33 C34 C44 8.0(11)

loop_
_platon_squeeze_void_nr
_platon_squeeze_void_average_x
_platon_squeeze_void_average_y
_platon_squeeze_void_average_z
_platon_squeeze_void_volume
_platon_squeeze_void_count_electrons
_platon_squeeze_void_content
1 0.000 0.000 0.500 154 23 ' '
2 0.500 0.000 0.500 155 22 ' '
3 0.350 0.051 0.143 10 1 ' '
4 0.146 0.062 0.859 9 1 ' '
5 0.500 0.500 0.000 155 22 ' '
6 0.000 0.500 1.000 154 23 ' '
7 0.146 0.437 0.359 9 1 ' '
8 0.350 0.449 0.643 10 1 ' '
9 0.650 0.550 0.357 10 1 ' '
10 0.854 0.562 0.641 9 1 ' '
11 0.854 0.937 0.141 9 1 ' '
12 0.650 0.949 0.857 10 1 ' '
